data_4314494
loop_
_publ_author_name
'Riccardo Bini'
'Cinzia Chiappe'
'Fabio Marchetti'
'Guido Pampaloni'
'Stefano Zacchini'

_publ_section_title
;
 Structures and Unusual Rearrangements of Coordination Adducts of MX5 (M =
 Nb, Ta; X = F, Cl) with Simple Diethers. A Crystallographic,
 Spectroscopic, and Computational Study
;
_journal_name_full 'Inorganic Chemistry'
_journal_page_first 339
_journal_page_last 351
_journal_paper_doi 10.1021/ic9020806
_journal_volume 49
_journal_year 2010
_chemical_formula_sum 'C8 H20 F10 O4 Ta2'
_chemical_formula_weight 732.14
_chemical_name_systematic
; 
 ? 
;
_space_group_IT_number 14
_symmetry_cell_setting monoclinic
_symmetry_space_group_name_Hall '-P 2yn'
_symmetry_space_group_name_H-M 'P 1 21/n 1'
_atom_sites_solution_hydrogens geom
_atom_sites_solution_primary direct
_atom_sites_solution_secondary difmap
_audit_creation_method SHELXL-97
_cell_angle_alpha 90.00
_cell_angle_beta 118.920(5)
_cell_angle_gamma 90.00
_cell_formula_units_Z 4
_cell_length_a 12.650(5)
_cell_length_b 12.719(5)
_cell_length_c 12.671(5)
_cell_measurement_reflns_used 5729
_cell_measurement_temperature 100(2)
_cell_measurement_theta_max 28.2615
_cell_measurement_theta_min 2.4365
_cell_volume 1784.5(12)
_computing_structure_refinement 'SHELXL-97 (Sheldrick, 1997)'
_computing_structure_solution 'SHELXS-97 (Sheldrick, 1990)'
_diffrn_ambient_temperature 100(2)
_diffrn_measured_fraction_theta_full 0.997
_diffrn_measured_fraction_theta_max 0.997
_diffrn_measurement_device_type 'CCD area detector'
_diffrn_measurement_method 'phi and omega scans'
_diffrn_radiation_monochromator graphite
_diffrn_radiation_source 'fine-focus sealed tube'
_diffrn_radiation_type MoK\a
_diffrn_radiation_wavelength 0.71073
_diffrn_reflns_av_R_equivalents 0.1586
_diffrn_reflns_av_sigmaI/netI 0.1758
_diffrn_reflns_limit_h_max 15
_diffrn_reflns_limit_h_min -15
_diffrn_reflns_limit_k_max 15
_diffrn_reflns_limit_k_min -15
_diffrn_reflns_limit_l_max 15
_diffrn_reflns_limit_l_min -15
_diffrn_reflns_number 14812
_diffrn_reflns_theta_full 25.03
_diffrn_reflns_theta_max 25.03
_diffrn_reflns_theta_min 1.60
_exptl_absorpt_coefficient_mu 12.363
_exptl_absorpt_correction_T_max 0.3711
_exptl_absorpt_correction_T_min 0.2765
_exptl_absorpt_correction_type empirical
_exptl_crystal_colour colourless
_exptl_crystal_density_diffrn 2.725
_exptl_crystal_density_method 'not measured'
_exptl_crystal_description plate
_exptl_crystal_F_000 1344
_exptl_crystal_size_max 0.14
_exptl_crystal_size_mid 0.12
_exptl_crystal_size_min 0.10
_refine_diff_density_max 4.190
_refine_diff_density_min -5.917
_refine_diff_density_rms 0.526
_refine_ls_extinction_method none
_refine_ls_goodness_of_fit_ref 1.068
_refine_ls_hydrogen_treatment constr
_refine_ls_matrix_type full
_refine_ls_number_parameters 222
_refine_ls_number_reflns 3146
_refine_ls_number_restraints 113
_refine_ls_restrained_S_all 1.057
_refine_ls_R_factor_all 0.0999
_refine_ls_R_factor_gt 0.0848
_refine_ls_shift/su_max 0.000
_refine_ls_shift/su_mean 0.000
_refine_ls_structure_factor_coef Fsqd
_refine_ls_weighting_details 'calc w=1/[\s^2^(Fo^2^)+(0.0652P)^2^+9.2330P] where P=(Fo^2^+2Fc^2^)/3'
_refine_ls_weighting_scheme calc
_refine_ls_wR_factor_gt 0.1840
_refine_ls_wR_factor_ref 0.1927
_reflns_number_gt 2656
_reflns_number_total 3146
_reflns_threshold_expression >2sigma(I)
_cod_data_source_file ic9020806_si_002_2.cif
_cod_data_source_block tadme
_cod_original_cell_volume 1784.4(12)
_cod_database_code 4314494

loop_
_symmetry_equiv_pos_as_xyz
'x, y, z'
'-x+1/2, y+1/2, -z+1/2'
'-x, -y, -z'
'x-1/2, -y-1/2, z-1/2'

loop_
_atom_site_label
_atom_site_type_symbol
_atom_site_fract_x
_atom_site_fract_y
_atom_site_fract_z
_atom_site_U_iso_or_equiv
_atom_site_adp_type
_atom_site_occupancy
_atom_site_symmetry_multiplicity
_atom_site_calc_flag
_atom_site_refinement_flags
_atom_site_disorder_assembly
_atom_site_disorder_group
Ta1 Ta 0.26586(9) 0.44680(7) 0.26814(9) 0.0254(3) Uani 1 1 d U . .
F1 F 0.1780(15) 0.3355(11) 0.1665(15) 0.049(3) Uani 1 1 d U . .
F2 F 0.3744(15) 0.3482(11) 0.3773(14) 0.052(3) Uani 1 1 d U . .
F3 F 0.1682(16) 0.4383(10) 0.3427(18) 0.043(4) Uani 1 1 d U . .
F4 F 0.3504(18) 0.5594(11) 0.3700(19) 0.066(5) Uani 1 1 d U . .
F5 F 0.3661(19) 0.4541(10) 0.196(2) 0.052(5) Uani 1 1 d U . .
F6 F 0.1537(16) 0.5375(12) 0.1632(19) 0.066(5) Uani 1 1 d U . .
Ta2 Ta 0.25317(10) 0.23728(6) 0.73914(10) 0.0185(3) Uani 1 1 d U . .
F7 F 0.2013(13) 0.3328(8) 0.6105(12) 0.023(2) Uani 1 1 d U . .
F8 F 0.3166(13) 0.3332(8) 0.8662(13) 0.022(2) Uani 1 1 d U . .
F9 F 0.3711(13) 0.1329(8) 0.8211(13) 0.023(2) Uani 1 1 d U . .
F10 F 0.1209(14) 0.1466(8) 0.6514(13) 0.025(2) Uani 1 1 d U . .
O1 O 0.4182(16) 0.3054(11) 0.7436(15) 0.023(2) Uani 1 1 d U . .
O2 O 0.2905(16) 0.1550(10) 0.5985(15) 0.023(3) Uani 1 1 d U . .
C1 C 0.536(2) 0.2997(16) 0.851(2) 0.027(4) Uani 1 1 d U . .
H1A H 0.5989 0.3128 0.8288 0.040 Uiso 1 1 calc R . .
H1B H 0.5468 0.2296 0.8868 0.040 Uiso 1 1 calc R . .
H1C H 0.5405 0.3527 0.9090 0.040 Uiso 1 1 calc R . .
C2 C 0.428(2) 0.2901(17) 0.638(2) 0.030(4) Uani 1 1 d U . .
H2A H 0.5083 0.3125 0.6518 0.036 Uiso 1 1 calc R . .
H2B H 0.3660 0.3331 0.5711 0.036 Uiso 1 1 calc R . .
C3 C 0.409(3) 0.1784(15) 0.605(3) 0.030(3) Uani 1 1 d U . .
H3A H 0.4741 0.1346 0.6665 0.036 Uiso 1 1 calc R . .
H3B H 0.4051 0.1663 0.5257 0.036 Uiso 1 1 calc R . .
C4 C 0.272(2) 0.0410(14) 0.582(2) 0.017(3) Uani 1 1 d U . .
H4A H 0.2789 0.0189 0.5116 0.026 Uiso 1 1 calc R . .
H4B H 0.1913 0.0232 0.5697 0.026 Uiso 1 1 calc R . .
H4C H 0.3332 0.0047 0.6540 0.026 Uiso 1 1 calc R . .
O3 O 0.2117(17) 0.1723(10) 0.8787(16) 0.028(3) Uani 1 1 d U . .
O4 O 0.0835(15) 0.3240(11) 0.7270(14) 0.022(2) Uani 1 1 d U . .
C5 C 0.179(3) 0.0607(14) 0.875(3) 0.038(9) Uani 1 1 d U . .
H5A H 0.2496 0.0215 0.9353 0.058 Uiso 1 1 calc R . .
H5B H 0.1547 0.0321 0.7948 0.058 Uiso 1 1 calc R . .
H5C H 0.1127 0.0541 0.8934 0.058 Uiso 1 1 calc R . .
C6 C 0.139(2) 0.2421(15) 0.912(2) 0.022(3) Uani 1 1 d U . .
H6A H 0.1120 0.2032 0.9623 0.026 Uiso 1 1 calc R . .
H6B H 0.1889 0.3024 0.9595 0.026 Uiso 1 1 calc R . .
C7 C 0.035(2) 0.2797(16) 0.803(2) 0.023(3) Uani 1 1 d U . .
H7A H -0.0081 0.3344 0.8231 0.027 Uiso 1 1 calc R . .
H7B H -0.0211 0.2212 0.7613 0.027 Uiso 1 1 calc R . .
C8 C -0.023(2) 0.3540(17) 0.612(2) 0.030(4) Uani 1 1 d U . .
H8A H -0.0731 0.2919 0.5746 0.045 Uiso 1 1 calc R . .
H8B H 0.0043 0.3830 0.5570 0.045 Uiso 1 1 calc R . .
H8C H -0.0700 0.4072 0.6267 0.045 Uiso 1 1 calc R . .

loop_
_atom_site_aniso_label
_atom_site_aniso_U_11
_atom_site_aniso_U_22
_atom_site_aniso_U_33
_atom_site_aniso_U_23
_atom_site_aniso_U_13
_atom_site_aniso_U_12
Ta1 0.0376(8) 0.0194(5) 0.0347(8) -0.0003(3) 0.0298(5) 0.0003(4)
F1 0.052(5) 0.051(4) 0.057(5) -0.015(4) 0.037(4) -0.006(4)
F2 0.064(9) 0.054(7) 0.054(8) 0.014(5) 0.042(5) 0.033(6)
F3 0.053(10) 0.023(7) 0.091(12) -0.013(6) 0.064(10) -0.007(5)
F4 0.092(12) 0.040(6) 0.101(13) -0.024(7) 0.073(10) -0.041(7)
F5 0.068(10) 0.028(7) 0.107(14) 0.019(7) 0.079(11) 0.018(6)
F6 0.044(9) 0.056(6) 0.121(14) 0.042(8) 0.058(8) 0.026(7)
Ta2 0.0357(8) 0.0053(4) 0.0269(7) -0.0004(4) 0.0249(5) -0.0004(4)
F7 0.046(6) 0.003(4) 0.031(5) -0.001(4) 0.027(5) -0.001(4)
F8 0.036(6) 0.011(4) 0.032(5) -0.001(4) 0.026(4) 0.001(4)
F9 0.045(6) 0.007(4) 0.035(6) 0.001(4) 0.033(5) 0.006(4)
F10 0.042(5) 0.006(4) 0.040(6) -0.001(4) 0.030(5) -0.003(4)
O1 0.042(5) 0.010(5) 0.031(7) -0.003(5) 0.029(5) -0.004(5)
O2 0.040(8) 0.009(4) 0.034(6) -0.003(4) 0.029(7) 0.000(4)
C1 0.042(6) 0.017(9) 0.034(8) -0.003(9) 0.028(6) -0.011(10)
C2 0.047(9) 0.026(6) 0.036(7) -0.013(6) 0.034(8) -0.013(6)
C3 0.047(9) 0.026(6) 0.036(8) -0.013(6) 0.035(8) -0.013(6)
C4 0.024(6) 0.013(4) 0.018(6) 0.000(4) 0.012(4) 0.002(4)
O3 0.056(9) 0.005(5) 0.044(7) 0.003(4) 0.043(7) 0.003(4)
O4 0.035(5) 0.014(5) 0.023(6) -0.006(4) 0.019(4) 0.001(4)
C5 0.08(2) 0.008(5) 0.07(2) 0.001(9) 0.07(2) 0.000(9)
C6 0.034(8) 0.015(6) 0.028(7) -0.009(5) 0.024(7) -0.004(6)
C7 0.035(8) 0.016(6) 0.029(7) -0.010(6) 0.024(7) -0.005(6)
C8 0.031(5) 0.028(6) 0.029(5) -0.001(4) 0.014(4) 0.002(4)

loop_
_atom_type_symbol
_atom_type_description
_atom_type_scat_dispersion_real
_atom_type_scat_dispersion_imag
_atom_type_scat_source
C C 0.0033 0.0016 'International Tables Vol C Tables 4.2.6.8 and 6.1.1.4'
H H 0.0000 0.0000 'International Tables Vol C Tables 4.2.6.8 and 6.1.1.4'
O O 0.0106 0.0060 'International Tables Vol C Tables 4.2.6.8 and 6.1.1.4'
F F 0.0171 0.0103 'International Tables Vol C Tables 4.2.6.8 and 6.1.1.4'
Ta Ta -0.7052 6.5227 'International Tables Vol C Tables 4.2.6.8 and 6.1.1.4'

loop_
_geom_angle_atom_site_label_1
_geom_angle_atom_site_label_2
_geom_angle_atom_site_label_3
_geom_angle
_geom_angle_site_symmetry_1
_geom_angle_site_symmetry_3
_geom_angle_publ_flag
F6 Ta1 F1 89.0(8) . . ?
F6 Ta1 F4 90.1(10) . . ?
F1 Ta1 F4 178.6(8) . . ?
F6 Ta1 F2 176.5(8) . . ?
F1 Ta1 F2 88.9(7) . . ?
F4 Ta1 F2 91.9(8) . . ?
F6 Ta1 F5 94.9(9) . . ?
F1 Ta1 F5 91.1(8) . . ?
F4 Ta1 F5 90.1(8) . . ?
F2 Ta1 F5 88.0(8) . . ?
F6 Ta1 F3 86.2(8) . . ?
F1 Ta1 F3 89.2(8) . . ?
F4 Ta1 F3 89.6(7) . . ?
F2 Ta1 F3 90.9(8) . . ?
F5 Ta1 F3 178.8(7) . . ?
F8 Ta2 F7 98.6(6) . . ?
F8 Ta2 F10 142.9(5) . . ?
F7 Ta2 F10 92.6(6) . . ?
F8 Ta2 F9 95.2(5) . . ?
F7 Ta2 F9 141.5(5) . . ?
F10 Ta2 F9 97.7(6) . . ?
F8 Ta2 O3 74.1(6) . . ?
F7 Ta2 O3 144.1(6) . . ?
F10 Ta2 O3 76.1(6) . . ?
F9 Ta2 O3 74.3(5) . . ?
F8 Ta2 O1 73.6(6) . . ?
F7 Ta2 O1 72.6(6) . . ?
F10 Ta2 O1 143.3(6) . . ?
F9 Ta2 O1 77.2(6) . . ?
O3 Ta2 O1 134.2(6) . . ?
F8 Ta2 O2 143.3(6) . . ?
F7 Ta2 O2 74.8(5) . . ?
F10 Ta2 O2 73.8(6) . . ?
F9 Ta2 O2 72.7(6) . . ?
O3 Ta2 O2 131.2(6) . . ?
O1 Ta2 O2 70.0(5) . . ?
F8 Ta2 O4 75.4(6) . . ?
F7 Ta2 O4 73.5(5) . . ?
F10 Ta2 O4 74.2(6) . . ?
F9 Ta2 O4 145.0(5) . . ?
O3 Ta2 O4 70.7(5) . . ?
O1 Ta2 O4 129.2(6) . . ?
O2 Ta2 O4 133.2(6) . . ?
C2 O1 C1 111.3(18) . . ?
C2 O1 Ta2 115.3(14) . . ?
C1 O1 Ta2 121.7(12) . . ?
C4 O2 C3 107.0(15) . . ?
C4 O2 Ta2 118.7(12) . . ?
C3 O2 Ta2 116.5(12) . . ?
O1 C1 H1A 109.5 . . ?
O1 C1 H1B 109.5 . . ?
H1A C1 H1B 109.5 . . ?
O1 C1 H1C 109.5 . . ?
H1A C1 H1C 109.5 . . ?
H1B C1 H1C 109.5 . . ?
O1 C2 C3 109.1(17) . . ?
O1 C2 H2A 109.9 . . ?
C3 C2 H2A 109.9 . . ?
O1 C2 H2B 109.9 . . ?
C3 C2 H2B 109.9 . . ?
H2A C2 H2B 108.3 . . ?
C2 C3 O2 103.1(17) . . ?
C2 C3 H3A 111.1 . . ?
O2 C3 H3A 111.1 . . ?
C2 C3 H3B 111.1 . . ?
O2 C3 H3B 111.1 . . ?
H3A C3 H3B 109.1 . . ?
O2 C4 H4A 109.5 . . ?
O2 C4 H4B 109.5 . . ?
H4A C4 H4B 109.5 . . ?
O2 C4 H4C 109.5 . . ?
H4A C4 H4C 109.5 . . ?
H4B C4 H4C 109.5 . . ?
C5 O3 C6 112.7(15) . . ?
C5 O3 Ta2 120.1(13) . . ?
C6 O3 Ta2 114.8(11) . . ?
C7 O4 C8 106.2(17) . . ?
C7 O4 Ta2 115.5(12) . . ?
C8 O4 Ta2 123.4(12) . . ?
O3 C5 H5A 109.5 . . ?
O3 C5 H5B 109.5 . . ?
H5A C5 H5B 109.5 . . ?
O3 C5 H5C 109.5 . . ?
H5A C5 H5C 109.5 . . ?
H5B C5 H5C 109.5 . . ?
C7 C6 O3 109.2(18) . . ?
C7 C6 H6A 109.8 . . ?
O3 C6 H6A 109.8 . . ?
C7 C6 H6B 109.8 . . ?
O3 C6 H6B 109.8 . . ?
H6A C6 H6B 108.3 . . ?
C6 C7 O4 106(2) . . ?
C6 C7 H7A 110.5 . . ?
O4 C7 H7A 110.5 . . ?
C6 C7 H7B 110.5 . . ?
O4 C7 H7B 110.5 . . ?
H7A C7 H7B 108.7 . . ?
O4 C8 H8A 109.5 . . ?
O4 C8 H8B 109.5 . . ?
H8A C8 H8B 109.5 . . ?
O4 C8 H8C 109.5 . . ?
H8A C8 H8C 109.5 . . ?
H8B C8 H8C 109.5 . . ?

loop_
_geom_bond_atom_site_label_1
_geom_bond_atom_site_label_2
_geom_bond_distance
_geom_bond_site_symmetry_2
_geom_bond_publ_flag
Ta1 F6 1.813(15) . ?
Ta1 F1 1.874(15) . ?
Ta1 F4 1.878(15) . ?
Ta1 F2 1.880(14) . ?
Ta1 F5 1.886(13) . ?
Ta1 F3 1.887(12) . ?
Ta2 F8 1.865(13) . ?
Ta2 F7 1.878(12) . ?
Ta2 F10 1.889(14) . ?
Ta2 F9 1.889(13) . ?
Ta2 O3 2.232(13) . ?
Ta2 O1 2.236(16) . ?
Ta2 O2 2.303(14) . ?
Ta2 O4 2.351(15) . ?
O1 C2 1.42(2) . ?
O1 C1 1.45(3) . ?
O2 C4 1.47(2) . ?
O2 C3 1.49(3) . ?
C1 H1A 0.9800 . ?
C1 H1B 0.9800 . ?
C1 H1C 0.9800 . ?
C2 C3 1.47(3) . ?
C2 H2A 0.9900 . ?
C2 H2B 0.9900 . ?
C3 H3A 0.9900 . ?
C3 H3B 0.9900 . ?
C4 H4A 0.9800 . ?
C4 H4B 0.9800 . ?
C4 H4C 0.9800 . ?
O3 C5 1.47(2) . ?
O3 C6 1.48(2) . ?
O4 C7 1.48(3) . ?
O4 C8 1.48(3) . ?
C5 H5A 0.9800 . ?
C5 H5B 0.9800 . ?
C5 H5C 0.9800 . ?
C6 C7 1.45(3) . ?
C6 H6A 0.9900 . ?
C6 H6B 0.9900 . ?
C7 H7A 0.9900 . ?
C7 H7B 0.9900 . ?
C8 H8A 0.9800 . ?
C8 H8B 0.9800 . ?
C8 H8C 0.9800 . ?

loop_
_geom_torsion_atom_site_label_1
_geom_torsion_atom_site_label_2
_geom_torsion_atom_site_label_3
_geom_torsion_atom_site_label_4
_geom_torsion
_geom_torsion_site_symmetry_1
_geom_torsion_site_symmetry_2
_geom_torsion_site_symmetry_3
_geom_torsion_site_symmetry_4
_geom_torsion_publ_flag
F8 Ta2 O1 C2 -163.2(15) . . . . ?
F7 Ta2 O1 C2 -58.4(14) . . . . ?
F10 Ta2 O1 C2 11.8(19) . . . . ?
F9 Ta2 O1 C2 97.4(15) . . . . ?
O3 Ta2 O1 C2 150.0(13) . . . . ?
O2 Ta2 O1 C2 21.4(14) . . . . ?
O4 Ta2 O1 C2 -108.6(15) . . . . ?
F8 Ta2 O1 C1 56.9(14) . . . . ?
F7 Ta2 O1 C1 161.7(15) . . . . ?
F10 Ta2 O1 C1 -128.1(14) . . . . ?
F9 Ta2 O1 C1 -42.5(14) . . . . ?
O3 Ta2 O1 C1 10.1(17) . . . . ?
O2 Ta2 O1 C1 -118.5(15) . . . . ?
O4 Ta2 O1 C1 111.5(14) . . . . ?
F8 Ta2 O2 C4 132.9(15) . . . . ?
F7 Ta2 O2 C4 -143.0(17) . . . . ?
F10 Ta2 O2 C4 -45.7(16) . . . . ?
F9 Ta2 O2 C4 58.0(16) . . . . ?
O3 Ta2 O2 C4 8.4(19) . . . . ?
O1 Ta2 O2 C4 140.3(17) . . . . ?
O4 Ta2 O2 C4 -94.2(17) . . . . ?
F8 Ta2 O2 C3 2.8(19) . . . . ?
F7 Ta2 O2 C3 86.9(14) . . . . ?
F10 Ta2 O2 C3 -175.7(15) . . . . ?
F9 Ta2 O2 C3 -72.1(15) . . . . ?
O3 Ta2 O2 C3 -121.7(15) . . . . ?
O1 Ta2 O2 C3 10.2(14) . . . . ?
O4 Ta2 O2 C3 135.7(14) . . . . ?
C1 O1 C2 C3 93(2) . . . . ?
Ta2 O1 C2 C3 -51(3) . . . . ?
O1 C2 C3 O2 54(3) . . . . ?
C4 O2 C3 C2 -172(2) . . . . ?
Ta2 O2 C3 C2 -37(2) . . . . ?
F8 Ta2 O3 C5 -162(2) . . . . ?
F7 Ta2 O3 C5 115.2(18) . . . . ?
F10 Ta2 O3 C5 40.3(19) . . . . ?
F9 Ta2 O3 C5 -61.9(19) . . . . ?
O1 Ta2 O3 C5 -115.5(19) . . . . ?
O2 Ta2 O3 C5 -13(2) . . . . ?
O4 Ta2 O3 C5 118(2) . . . . ?
F8 Ta2 O3 C6 58.4(15) . . . . ?
F7 Ta2 O3 C6 -24(2) . . . . ?
F10 Ta2 O3 C6 -99.2(16) . . . . ?
F9 Ta2 O3 C6 158.6(16) . . . . ?
O1 Ta2 O3 C6 105.0(16) . . . . ?
O2 Ta2 O3 C6 -152.4(14) . . . . ?
O4 Ta2 O3 C6 -21.4(14) . . . . ?
F8 Ta2 O4 C7 -85.7(14) . . . . ?
F7 Ta2 O4 C7 170.5(15) . . . . ?
F10 Ta2 O4 C7 72.8(14) . . . . ?
F9 Ta2 O4 C7 -7.8(19) . . . . ?
O3 Ta2 O4 C7 -7.7(13) . . . . ?
O1 Ta2 O4 C7 -139.6(13) . . . . ?
O2 Ta2 O4 C7 121.2(13) . . . . ?
F8 Ta2 O4 C8 141.1(15) . . . . ?
F7 Ta2 O4 C8 37.3(14) . . . . ?
F10 Ta2 O4 C8 -60.4(14) . . . . ?
F9 Ta2 O4 C8 -141.0(14) . . . . ?
O3 Ta2 O4 C8 -140.9(16) . . . . ?
O1 Ta2 O4 C8 87.2(15) . . . . ?
O2 Ta2 O4 C8 -11.9(17) . . . . ?
C5 O3 C6 C7 -93(2) . . . . ?
Ta2 O3 C6 C7 49(2) . . . . ?
O3 C6 C7 O4 -52.1(19) . . . . ?
C8 O4 C7 C6 175.2(16) . . . . ?
Ta2 O4 C7 C6 34.6(18) . . . . ?
